data_1514435
loop_
_publ_author_name
'Li, Tao'
'Chen, De-Li'
'Sullivan, Jeanne E.'
'Kozlowski, Mark T.'
'Johnson, J. Karl'
'Rosi, Nathaniel L.'

_publ_section_title
;
 Systematic modulation and enhancement of CO2&#x2009;:&#x2009;N2
 selectivity and water stability in an isoreticular series of bio-MOF-11
 analogues
;
_journal_issue 4
_journal_name_full 'Chemical Science'
_journal_page_first 1746
_journal_paper_doi 10.1039/c3sc22207a
_journal_volume 4
_journal_year 2013
_chemical_formula_sum 'C10 H14 Co N5 O2.5'
_chemical_formula_weight 303.19
_chemical_name_common bio-MOF-14
_chemical_name_systematic
;
?
;
_space_group_IT_number 88
_symmetry_cell_setting tetragonal
_symmetry_space_group_name_Hall '-I 4ad'
_symmetry_space_group_name_H-M 'I 41/a :2'
_atom_sites_solution_hydrogens geom
_atom_sites_solution_primary direct
_atom_sites_solution_secondary difmap
_audit_creation_method SHELXL-97
_cell_angle_alpha 90.00
_cell_angle_beta 90.00
_cell_angle_gamma 90.00
_cell_formula_units_Z 16
_cell_length_a 15.852(3)
_cell_length_b 15.852(3)
_cell_length_c 22.346(8)
_cell_measurement_reflns_used 1321
_cell_measurement_temperature 273(2)
_cell_measurement_theta_max 17.5135
_cell_measurement_theta_min 2.5695
_cell_volume 5615(3)
_computing_cell_refinement 'Bruker SMART'
_computing_data_collection 'Bruker SMART'
_computing_data_reduction 'Bruker SAINT'
_computing_molecular_graphics 'Bruker SHELXTL'
_computing_publication_material 'Bruker SHELXTL'
_computing_structure_refinement 'SHELXL-97 (Sheldrick, 1997)'
_computing_structure_solution 'SHELXS-97 (Sheldrick, 1990)'
_diffrn_ambient_temperature 273(2)
_diffrn_measured_fraction_theta_full 0.981
_diffrn_measured_fraction_theta_max 0.981
_diffrn_measurement_device_type 'Bruker Smart Apex CCD'
_diffrn_measurement_method 'omega scans'
_diffrn_radiation_monochromator graphite
_diffrn_radiation_source 'fine-focus sealed tube'
_diffrn_radiation_type MoK\a
_diffrn_radiation_wavelength 0.71073
_diffrn_reflns_av_R_equivalents 0.1036
_diffrn_reflns_av_sigmaI/netI 0.0804
_diffrn_reflns_limit_h_max 21
_diffrn_reflns_limit_h_min -21
_diffrn_reflns_limit_k_max 16
_diffrn_reflns_limit_k_min -21
_diffrn_reflns_limit_l_max 29
_diffrn_reflns_limit_l_min -29
_diffrn_reflns_number 21045
_diffrn_reflns_theta_full 28.30
_diffrn_reflns_theta_max 28.30
_diffrn_reflns_theta_min 2.57
_exptl_absorpt_coefficient_mu 1.229
_exptl_absorpt_correction_T_max 0.9081
_exptl_absorpt_correction_T_min 0.9081
_exptl_absorpt_correction_type multi-scan
_exptl_absorpt_process_details 'Bruker Sadabs'
_exptl_crystal_density_diffrn 1.434
_exptl_crystal_density_method 'not measured'
_exptl_crystal_description block
_exptl_crystal_F_000 2496
_exptl_crystal_size_max 0.08
_exptl_crystal_size_mid 0.08
_exptl_crystal_size_min 0.08
_refine_diff_density_max 0.660
_refine_diff_density_min -0.514
_refine_diff_density_rms 0.107
_refine_ls_extinction_method none
_refine_ls_goodness_of_fit_ref 1.029
_refine_ls_hydrogen_treatment constr
_refine_ls_matrix_type full
_refine_ls_number_parameters 222
_refine_ls_number_reflns 3426
_refine_ls_number_restraints 145
_refine_ls_restrained_S_all 1.030
_refine_ls_R_factor_all 0.1442
_refine_ls_R_factor_gt 0.0658
_refine_ls_shift/su_max 0.001
_refine_ls_shift/su_mean 0.000
_refine_ls_structure_factor_coef Fsqd
_refine_ls_weighting_details 'calc w=1/[\s^2^(Fo^2^)+(0.1260P)^2^+0.0000P] where P=(Fo^2^+2Fc^2^)/3'
_refine_ls_weighting_scheme calc
_refine_ls_wR_factor_gt 0.1834
_refine_ls_wR_factor_ref 0.2298
_reflns_number_gt 1771
_reflns_number_total 3426
_reflns_threshold_expression >2sigma(I)
_cod_data_source_file c3sc22207a.txt
_cod_data_source_block bm14s
_cod_original_cell_volume 5616(2)
_cod_original_sg_symbol_H-M 'I 41/a'
_cod_original_formula_sum 'C10 H14 Co N5 O2.50'
_cod_database_code 1514435

loop_
_symmetry_equiv_pos_as_xyz
'x, y, z'
'-x+1/2, -y, z+1/2'
'-y+3/4, x+1/4, z+1/4'
'y+3/4, -x+3/4, z+3/4'
'x+1/2, y+1/2, z+1/2'
'-x+1, -y+1/2, z+1'
'-y+5/4, x+3/4, z+3/4'
'y+5/4, -x+5/4, z+5/4'
'-x, -y, -z'
'x-1/2, y, -z-1/2'
'y-3/4, -x-1/4, -z-1/4'
'-y-3/4, x-3/4, -z-3/4'
'-x+1/2, -y+1/2, -z+1/2'
'x, y+1/2, -z'
'y-1/4, -x+1/4, -z+1/4'
'-y-1/4, x-1/4, -z-1/4'

loop_
_atom_site_label
_atom_site_type_symbol
_atom_site_fract_x
_atom_site_fract_y
_atom_site_fract_z
_atom_site_U_iso_or_equiv
_atom_site_adp_type
_atom_site_occupancy
_atom_site_symmetry_multiplicity
_atom_site_calc_flag
_atom_site_refinement_flags
_atom_site_disorder_assembly
_atom_site_disorder_group
N4 N 0.1328(5) 0.9725(4) 0.2827(3) 0.092(2) Uani 1 1 d . . .
Co1 Co 0.04001(5) 1.01643(5) 0.05946(3) 0.0448(3) Uani 1 1 d . . .
N1 N 0.1729(3) 1.1749(3) 0.17816(19) 0.0458(11) Uani 1 1 d . . .
O1 O -0.0142(3) 0.9071(3) 0.0888(2) 0.0664(12) Uani 1 1 d . . .
N2 N 0.0996(3) 1.0688(3) 0.13295(19) 0.0474(11) Uani 1 1 d . . .
C2 C 0.1197(4) 1.0466(3) 0.1909(2) 0.0469(13) Uani 1 1 d . . .
C1 C 0.1331(4) 1.1453(4) 0.1296(2) 0.0533(15) Uani 1 1 d . . .
H1A H 0.1290 1.1773 0.0948 0.064 Uiso 1 1 calc R . .
O2 O -0.0743(3) 0.8925(3) 0.00036(19) 0.0692(13) Uani 1 1 d . . .
N5 N 0.1940(3) 1.1096(3) 0.2749(2) 0.0535(12) Uani 1 1 d . . .
C3 C 0.1637(3) 1.1107(3) 0.2176(2) 0.0430(12) Uani 1 1 d . . .
C6 C -0.0636(4) 0.8697(4) 0.0531(3) 0.0561(15) Uani 1 1 d . A .
C4 C 0.1026(5) 0.9735(4) 0.2257(3) 0.0694(19) Uani 1 1 d . . .
C5 C 0.1748(5) 1.0388(4) 0.3030(3) 0.077(2) Uani 1 1 d . . .
H5A H 0.1933 1.0351 0.3424 0.093 Uiso 1 1 calc R . .
N3 N 0.0601(5) 0.9075(4) 0.2062(3) 0.097(2) Uani 1 1 d . . .
H3A H 0.0520 0.8650 0.2295 0.116 Uiso 1 1 calc R . .
H3B H 0.0405 0.9069 0.1704 0.116 Uiso 1 1 calc R . .
C7 C -0.1128(6) 0.7958(5) 0.0761(4) 0.092(2) Uani 1 1 d DU . .
H7A H -0.0921 0.7450 0.0568 0.110 Uiso 0.347(4) 1 calc PR A 1
H7B H -0.1025 0.7901 0.1187 0.110 Uiso 0.347(4) 1 calc PR A 1
H7C H -0.1658 0.7944 0.0545 0.110 Uiso 0.476(11) 1 d PR B 2
H7D H -0.0821 0.7450 0.0655 0.110 Uiso 0.476(11) 1 d PR B 2
H7E H -0.1673 0.7944 0.0564 0.110 Uiso 0.177(11) 1 d PR C 3
H7F H -0.0832 0.7440 0.0662 0.110 Uiso 0.177(11) 1 d PR C 3
C8 C -0.2038(10) 0.8022(14) 0.0660(17) 0.146(10) Uani 0.347(4) 1 d PDU A 1
H8A H -0.2296 0.7560 0.0878 0.175 Uiso 0.347(4) 1 calc PR A 1
H8B H -0.2131 0.7909 0.0239 0.175 Uiso 0.347(4) 1 calc PR A 1
C9 C -0.2530(13) 0.8789(14) 0.0807(17) 0.166(12) Uani 0.347(4) 1 d PDU A 1
H9A H -0.2225 0.9267 0.0643 0.199 Uiso 0.347(4) 1 calc PR A 1
H9B H -0.2521 0.8851 0.1239 0.199 Uiso 0.347(4) 1 calc PR A 1
C10 C -0.343(2) 0.887(2) 0.061(2) 0.22(2) Uani 0.347(4) 1 d PDU A 1
H10A H -0.3664 0.9379 0.0779 0.329 Uiso 0.347(4) 1 calc PR A 1
H10B H -0.3744 0.8395 0.0750 0.329 Uiso 0.347(4) 1 calc PR A 1
H10C H -0.3453 0.8900 0.0184 0.329 Uiso 0.347(4) 1 calc PR A 1
C8A C -0.136(2) 0.7947(13) 0.1396(8) 0.124(7) Uani 0.476(11) 1 d PDU A 2
H8A1 H -0.0835 0.7886 0.1617 0.149 Uiso 0.476(11) 1 calc PR B 2
H8A2 H -0.1675 0.7432 0.1460 0.149 Uiso 0.476(11) 1 calc PR B 2
C9A C -0.184(2) 0.8631(17) 0.1693(11) 0.194(10) Uani 0.476(11) 1 d PDU A 2
H9A1 H -0.2382 0.8670 0.1497 0.233 Uiso 0.476(11) 1 calc PR B 2
H9A2 H -0.1544 0.9157 0.1615 0.233 Uiso 0.476(11) 1 calc PR B 2
C10A C -0.199(3) 0.858(3) 0.2354(12) 0.37(3) Uani 0.476(11) 1 d PDU A 2
H10D H -0.2342 0.9047 0.2476 0.562 Uiso 0.476(11) 1 calc PR B 2
H10E H -0.1466 0.8605 0.2563 0.562 Uiso 0.476(11) 1 calc PR B 2
H10F H -0.2275 0.8061 0.2446 0.562 Uiso 0.476(11) 1 calc PR B 2
C8B C -0.147(5) 0.823(4) 0.1348(14) 0.144(10) Uani 0.177(11) 1 d PDU A 3
H8B1 H -0.1143 0.8715 0.1469 0.173 Uiso 0.177(11) 1 calc PR C 3
H8B2 H -0.2039 0.8436 0.1269 0.173 Uiso 0.177(11) 1 calc PR C 3
C9B C -0.154(4) 0.769(4) 0.1878(13) 0.169(12) Uani 0.177(11) 1 d PDU A 3
H9B1 H -0.1446 0.7113 0.1742 0.203 Uiso 0.177(11) 1 calc PR C 3
H9B2 H -0.2123 0.7716 0.2009 0.203 Uiso 0.177(11) 1 calc PR C 3
C10B C -0.101(5) 0.780(3) 0.242(2) 0.161(17) Uani 0.177(11) 1 d PDU A 3
H10G H -0.0444 0.7613 0.2344 0.241 Uiso 0.177(11) 1 calc PR C 3
H10H H -0.1240 0.7483 0.2749 0.241 Uiso 0.177(11) 1 calc PR C 3
H10I H -0.0996 0.8390 0.2532 0.241 Uiso 0.177(11) 1 calc PR C 3
O1S O 0.0000 0.7500 0.2814(14) 0.363(13) Uiso 1 2 d S . .

loop_
_atom_site_aniso_label
_atom_site_aniso_U_11
_atom_site_aniso_U_22
_atom_site_aniso_U_33
_atom_site_aniso_U_23
_atom_site_aniso_U_13
_atom_site_aniso_U_12
N4 0.146(6) 0.063(4) 0.067(4) 0.024(3) -0.044(4) -0.042(4)
Co1 0.0438(5) 0.0522(5) 0.0382(4) -0.0135(3) -0.0029(3) 0.0010(3)
N1 0.055(3) 0.042(3) 0.041(2) 0.0003(19) -0.011(2) -0.005(2)
O1 0.062(3) 0.058(3) 0.079(3) -0.006(2) -0.011(2) -0.009(2)
N2 0.055(3) 0.047(3) 0.040(2) -0.007(2) -0.005(2) -0.001(2)
C2 0.053(3) 0.041(3) 0.046(3) -0.003(2) -0.007(2) 0.000(3)
C1 0.067(4) 0.056(4) 0.037(3) -0.005(2) -0.010(3) -0.007(3)
O2 0.081(3) 0.074(3) 0.053(2) 0.003(2) 0.013(2) -0.002(2)
N5 0.068(3) 0.047(3) 0.045(2) 0.007(2) -0.018(2) -0.006(2)
C3 0.043(3) 0.041(3) 0.045(3) -0.005(2) -0.005(2) 0.001(2)
C6 0.059(4) 0.044(3) 0.065(4) -0.004(3) 0.009(3) -0.006(3)
C4 0.095(5) 0.051(4) 0.062(4) 0.003(3) -0.022(4) -0.018(4)
C5 0.115(6) 0.062(4) 0.055(4) 0.009(3) -0.031(4) -0.023(4)
N3 0.149(6) 0.055(4) 0.087(4) 0.011(3) -0.047(4) -0.042(4)
C7 0.093(6) 0.077(5) 0.106(6) 0.023(5) -0.001(5) -0.027(4)
C8 0.078(9) 0.119(18) 0.24(3) 0.009(19) 0.058(16) -0.029(11)
C9 0.115(15) 0.111(19) 0.27(3) 0.01(2) 0.12(2) -0.015(12)
C10 0.21(3) 0.16(4) 0.29(5) -0.08(3) -0.02(4) 0.09(3)
C8A 0.158(16) 0.101(15) 0.114(10) 0.035(10) 0.041(11) -0.053(12)
C9A 0.22(2) 0.19(2) 0.172(17) -0.016(16) 0.076(17) -0.018(18)
C10A 0.40(5) 0.52(6) 0.20(2) 0.01(3) 0.17(4) 0.12(5)
C8B 0.17(2) 0.12(2) 0.143(15) 0.007(15) 0.072(17) -0.07(2)
C9B 0.23(3) 0.15(2) 0.132(14) 0.011(19) 0.06(2) -0.04(2)
C10B 0.26(4) 0.09(3) 0.12(2) -0.02(3) 0.07(3) -0.07(3)

loop_
_atom_type_symbol
_atom_type_description
_atom_type_scat_dispersion_real
_atom_type_scat_dispersion_imag
_atom_type_scat_source
C C 0.0033 0.0016 'International Tables Vol C Tables 4.2.6.8 and 6.1.1.4'
H H 0.0000 0.0000 'International Tables Vol C Tables 4.2.6.8 and 6.1.1.4'
N N 0.0061 0.0033 'International Tables Vol C Tables 4.2.6.8 and 6.1.1.4'
O O 0.0106 0.0060 'International Tables Vol C Tables 4.2.6.8 and 6.1.1.4'
Co Co 0.3494 0.9721 'International Tables Vol C Tables 4.2.6.8 and 6.1.1.4'

loop_
_geom_angle_atom_site_label_1
_geom_angle_atom_site_label_2
_geom_angle_atom_site_label_3
_geom_angle
_geom_angle_site_symmetry_1
_geom_angle_site_symmetry_3
C5 N4 C4 119.1(6) . .
O2 Co1 O1 157.28(18) 9_575 .
O2 Co1 N2 96.56(19) 9_575 .
O1 Co1 N2 106.14(18) . .
O2 Co1 N1 89.67(19) 9_575 15_465
O1 Co1 N1 88.84(18) . 15_465
N2 Co1 N1 96.28(18) . 15_465
O2 Co1 N5 86.80(19) 9_575 7_554
O1 Co1 N5 88.48(19) . 7_554
N2 Co1 N5 99.48(18) . 7_554
N1 Co1 N5 164.14(17) 15_465 7_554
O2 Co1 Co1 69.77(13) 9_575 9_575
O1 Co1 Co1 87.66(13) . 9_575
N2 Co1 Co1 165.72(14) . 9_575
N1 Co1 Co1 80.02(12) 15_465 9_575
N5 Co1 Co1 84.26(12) 7_554 9_575
C1 N1 C3 102.3(5) . .
C1 N1 Co1 129.2(4) . 12_776
C3 N1 Co1 128.5(3) . 12_776
C6 O1 Co1 117.1(4) . .
C1 N2 C2 101.2(4) . .
C1 N2 Co1 120.3(4) . .
C2 N2 Co1 138.4(4) . .
C3 C2 N2 109.7(5) . .
C3 C2 C4 117.6(5) . .
N2 C2 C4 132.7(5) . .
N2 C1 N1 117.5(5) . .
N2 C1 H1A 121.2 . .
N1 C1 H1A 121.2 . .
C6 O2 Co1 142.1(4) . 9_575
C5 N5 C3 112.0(5) . .
C5 N5 Co1 126.3(4) . 8_354
C3 N5 Co1 121.6(4) . 8_354
N1 C3 N5 125.5(5) . .
N1 C3 C2 109.2(5) . .
N5 C3 C2 125.3(5) . .
O2 C6 O1 123.0(6) . .
O2 C6 C7 118.7(6) . .
O1 C6 C7 118.2(6) . .
N3 C4 N4 118.5(6) . .
N3 C4 C2 124.4(6) . .
N4 C4 C2 117.1(6) . .
N5 C5 N4 128.9(6) . .
N5 C5 H5A 115.6 . .
N4 C5 H5A 115.6 . .
C4 N3 H3A 120.0 . .
C4 N3 H3B 120.0 . .
H3A N3 H3B 120.0 . .
C8 C7 C8A 85(2) . .
C8 C7 C8B 76(4) . .
C8A C7 C8B 19(2) . .
C8 C7 C6 114.0(12) . .
C8A C7 C6 118.0(13) . .
C8B C7 C6 106(3) . .
C8 C7 H7A 108.8 . .
C8A C7 H7A 120.3 . .
C8B C7 H7A 139.3 . .
C6 C7 H7A 108.8 . .
C8 C7 H7B 108.8 . .
C8A C7 H7B 24.4 . .
C8B C7 H7B 38.9 . .
C6 C7 H7B 108.8 . .
H7A C7 H7B 107.7 . .
C8 C7 H7C 21.6 . .
C8A C7 H7C 105.4 . .
C8B C7 H7C 97.2 . .
C6 C7 H7C 107.4 . .
H7A C7 H7C 93.0 . .
H7B C7 H7C 129.1 . .
C8 C7 H7D 120.9 . .
C8A C7 H7D 110.6 . .
C8B C7 H7D 129.9 . .
C6 C7 H7D 107.8 . .
H7A C7 H7D 14.8 . .
H7B C7 H7D 94.6 . .
H7C C7 H7D 107.0 . .
C8 C7 H7E 18.9 . .
C8A C7 H7E 102.6 . .
C8B C7 H7E 94.5 . .
C6 C7 H7E 109.1 . .
H7A C7 H7E 94.6 . .
H7B C7 H7E 126.3 . .
H7C C7 H7E 2.8 . .
H7D C7 H7E 108.4 . .
C8 C7 H7F 120.0 . .
C8A C7 H7F 109.3 . .
C8B C7 H7F 128.6 . .
C6 C7 H7F 109.4 . .
H7A C7 H7F 15.1 . .
H7B C7 H7F 93.7 . .
H7C C7 H7F 106.6 . .
H7D C7 H7F 1.7 . .
H7E C7 H7F 107.9 . .
C7 C8 C9 123(2) . .
C7 C8 H7C 32.4 . .
C9 C8 H7C 135.5 . .
C7 C8 H7E 29.8 . .
C9 C8 H7E 136.1 . .
H7C C8 H7E 2.8 . .
C7 C8 H8A 106.6 . .
C9 C8 H8A 106.6 . .
H7C C8 H8A 115.8 . .
H7E C8 H8A 114.2 . .
C7 C8 H8B 106.6 . .
C9 C8 H8B 106.6 . .
H7C C8 H8B 74.2 . .
H7E C8 H8B 76.9 . .
H8A C8 H8B 106.6 . .
C8 C9 C10 121(2) . .
C8 C9 H9A 107.2 . .
C10 C9 H9A 107.2 . .
C8 C9 H9B 107.2 . .
C10 C9 H9B 107.2 . .
H9A C9 H9B 106.8 . .
C9 C10 H10A 109.5 . .
C9 C10 H10B 109.5 . .
H10A C10 H10B 109.5 . .
C9 C10 H10C 109.5 . .
H10A C10 H10C 109.5 . .
H10B C10 H10C 109.5 . .
C7 C8A C9A 123.5(18) . .
C7 C8A H8A1 106.4 . .
C9A C8A H8A1 106.4 . .
C7 C8A H8A2 106.4 . .
C9A C8A H8A2 106.4 . .
H8A1 C8A H8A2 106.5 . .
C8A C9A C10A 119(2) . .
C8A C9A H9A1 107.5 . .
C10A C9A H9A1 107.5 . .
C8A C9A H9A2 107.5 . .
C10A C9A H9A2 107.5 . .
H9A1 C9A H9A2 107.0 . .
C9A C10A H10D 109.5 . .
C9A C10A H10E 109.5 . .
H10D C10A H10E 109.5 . .
C9A C10A H10F 109.5 . .
H10D C10A H10F 109.5 . .
H10E C10A H10F 109.5 . .
C9B C8B C7 125(3) . .
C9B C8B H8B1 106.1 . .
C7 C8B H8B1 106.1 . .
C9B C8B H8B2 106.1 . .
C7 C8B H8B2 106.1 . .
H8B1 C8B H8B2 106.3 . .
C8B C9B C10B 123(2) . .
C8B C9B H9B1 106.6 . .
C10B C9B H9B1 106.6 . .
C8B C9B H9B2 106.6 . .
C10B C9B H9B2 106.6 . .
H9B1 C9B H9B2 106.5 . .
C9B C10B O1S 146(6) . .
C9B C10B H10G 109.5 . .
O1S C10B H10G 38.4 . .
C9B C10B H10H 109.5 . .
O1S C10B H10H 80.9 . .
H10G C10B H10H 109.5 . .
C9B C10B H10I 109.5 . .
O1S C10B H10I 96.7 . .
H10G C10B H10I 109.5 . .
H10H C10B H10I 109.5 . .
C10B O1S C10B 125(4) . 6_464

loop_
_geom_bond_atom_site_label_1
_geom_bond_atom_site_label_2
_geom_bond_distance
_geom_bond_site_symmetry_2
N4 C5 1.324(8) .
N4 C4 1.363(8) .
Co1 O2 2.041(4) 9_575
Co1 O1 2.042(5) .
Co1 N2 2.069(4) .
Co1 N1 2.081(4) 15_465
Co1 N5 2.109(5) 7_554
Co1 Co1 2.9903(16) 9_575
N1 C1 1.341(7) .
N1 C3 1.354(7) .
N1 Co1 2.081(4) 12_776
O1 C6 1.265(7) .
N2 C1 1.325(7) .
N2 C2 1.379(7) .
C2 C3 1.369(7) .
C2 C4 1.421(8) .
C1 H1A 0.9300 .
O2 C6 1.245(7) .
O2 Co1 2.041(4) 9_575
N5 C5 1.321(8) .
N5 C3 1.368(7) .
N5 Co1 2.109(5) 8_354
C6 C7 1.498(9) .
C4 N3 1.318(8) .
C5 H5A 0.9300 .
N3 H3A 0.8600 .
N3 H3B 0.8600 .
C7 C8 1.464(15) .
C7 C8A 1.465(14) .
C7 C8B 1.485(18) .
C7 H7A 0.9700 .
C7 H7B 0.9700 .
C7 H7C 0.9700 .
C7 H7D 0.9700 .
C7 H7E 0.9700 .
C7 H7F 0.9700 .
C8 C9 1.481(17) .
C8 H7C 0.6663 .
C8 H7E 0.6301 .
C8 H8A 0.9700 .
C8 H8B 0.9700 .
C9 C10 1.495(18) .
C9 H9A 0.9700 .
C9 H9B 0.9700 .
C10 H10A 0.9600 .
C10 H10B 0.9600 .
C10 H10C 0.9600 .
C8A C9A 1.483(17) .
C8A H8A1 0.9700 .
C8A H8A2 0.9700 .
C9A C10A 1.500(18) .
C9A H9A1 0.9700 .
C9A H9A2 0.9700 .
C10A H10D 0.9600 .
C10A H10E 0.9600 .
C10A H10F 0.9600 .
C8B C9B 1.468(18) .
C8B H8B1 0.9700 .
C8B H8B2 0.9700 .
C9B C10B 1.497(19) .
C9B H9B1 0.9700 .
C9B H9B2 0.9700 .
C10B O1S 1.88(6) .
C10B H10G 0.9600 .
C10B H10H 0.9600 .
C10B H10I 0.9600 .
O1S C10B 1.88(6) 6_464
